data_2001082
loop_
_publ_author_name
'Feneau-Dupont, J.'
'Declercq, J.-P.'
'Huart, C.'

_publ_section_title
;Structure of
 [(1<i>S</i>)-1-[(1'<i>S</i>)-3'-oxocyclohexyl]-3,3-dimethoxy-1-propyl]
 [(1<i>S</i>,2<i>S</i>,3<i>R</i>)-1,3,7,7-tetramethyl-2-hydroxy-3-bicyclo[2.2.1]heptyl]
 sulfone
;
_journal_issue 2
_journal_name_full 'Acta Crystallographica Section C'
_journal_page_first 402
_journal_page_last 404
_journal_paper_doi 10.1107/S0108270191008545
_journal_volume 48
_journal_year 1992
_chemical_formula_sum 'C22 H38 O6 S'
_chemical_formula_weight 430.60
_space_group_crystal_system monoclinic
_space_group_IT_number 4
_space_group_name_Hall 'P 2yb'
_space_group_name_H-M_alt 'P 1 21 1'
_cell_angle_alpha 90
_cell_angle_beta 96.88(2)
_cell_angle_gamma 90
_cell_formula_units_Z 2
_cell_length_a 6.922(2)
_cell_length_b 16.733(2)
_cell_length_c 10.070(3)
_cell_volume 1158.0(5)
_diffrn_radiation_type Cu
_diffrn_radiation_wavelength 1.54178
_exptl_absorpt_coefficient_mu 1.49
_exptl_crystal_density_diffrn 1.24
_exptl_crystal_F_000 468
_cod_data_source_file ha0072.cif
_cod_data_source_block ha0072a
_cod_original_cell_volume 1158.0(4)
_cod_original_formula_sum 'C22 H38 O6 S1'
_cod_database_code 2001082

loop_
_space_group_symop_id
_space_group_symop_operation_xyz
1 x,y,z
2 -x,y+1/2,-z

loop_
_atom_site_label
_atom_site_fract_x
_atom_site_fract_y
_atom_site_fract_z
_atom_site_U_iso_or_equiv
C1 1.0522(5) .6275(2) .2975(4) .061
C2 1.0034(4) .7014(2) .2068(4) .056
C3 .8562(5) .6665(2) .0899(4) .057
C4 .8145(5) .5810(2) .1452(4) .061
C5 .9870(5) .5293(2) .1166(4) .069
C6 1.1551(5) .5665(2) .2119(4) .066
C7 .8527(5) .5876(2) .2998(4) .065
C8 .8642(7) .5045(3) .3686(5) .086
C9 .7094(6) .6345(3) .3757(4) .078
C10 1.1726(6) .6493(3) .4275(5) .084
C11 .9499(6) .6686(2) -.0396(4) .072
O12 .9291(4) .7680(2) .2734(3) .069
S13 .62130(10) .7179 .04520(10) .060
O14 .4986(3) .7129(2) .1484(3) .075
O15 .5430(4) .6833(2) -.0817(3) .079
C1' .6733(5) .8247(2) .0166(3) .056
C2' .5905(6) .8516(2) -.1244(4) .070
C3' .686(7) .8216(2) -.2400(4) .075
C4' .3743(5) .8874(2) .1065(4) .064
C5' .5949(4) .8752(2) .1268(4) .055
C6' .6972(5) .9564(2) .1429(4) .066
C7' .6336(6) .9994(2) .2648(4) .078
C8' .4152(6) 1.0078(2) .2608(4) .079
C9' .3076(5) .9310(2) .2237(4) .066
O10' .1776(4) .9073(2) .2811(3) .084
O11' .8849(5) .8370(2) -.2187(3) .081
C12' .9962(9) .8011(3) -.3121(6) 1.02
O13' .6031(6) .8640(2) -.3546(3) 1.09
C14' .5125(11) .8221(5) -.4599(6) 1.31
H2 1.1312(4) .7274(2) .1721(4) ?
H4 .6721(5) .5596(2) .1054(4) ?
H5A .9646(5) .4674(2) .1405(4) ?
H5B 1.0135(5) .5343(2) .0134(4) ?
H6A 1.2300(5) .5212(2) .2748(4) ?
H6B 1.2574(5) .5965(2) .1560(4) ?
H8A .9628(7) .4666(3) .3219(5) ?
H8B .7214(7) .4777(3) .3585(5) ?
H8C .9166(7) .5115(3) .4734(5) ?
H9A .6912(6) .6940(3) .3348(4) ?
H9B .7658(6) .6380(3) .4803(4) ?
H9C .5706(6) .6042(3) .3654(4) ?
H10A 1.2028(6) .5961(3) .4871(5) ?
H10B 1.0932(6) .6914(3) .4816(5) ?
H10C 1.3078(6) .6760(3) .4068(5) ?
H11A .8495(6) .6447(2) -.1202(4) ?
H11B 1.0810(6) .6330(2) -.0281(4) ?
H11C .9854(6) .7295(2) -.0623(4) ?
H12 1.040(8) .794(3) .267(5) ?
H1' .8288(5) .8334(2) .0228(3) ?
H2'A .5973(6) .9161(2) -.1263(4) ?
H2'B .4403(6) .8327(2) -.1402(4) ?
H3' .6659(7) .7580(2) -.2524(4) ?
H4'A .3035(5) .8298(2) .0964(4) ?
H4'B .3353(5) .9219(2) .0167(4) ?
H5' .6273(4) .8406(2) .2173(4) ?
H6'A .6580(5) .9921(2) .0544(4) ?
H6'B .8529(5) .9477(2) .1572(4) ?
H7'A .6971(6) 1.0585(2) .2701(4) ?
H7'B .6875(6) .9661(2) .3534(4) ?
H8'A .3655(6) 1.0529(2) .1879(4) ?
H8'B .3827(6) 1.0263(2) .3584(4) ?
H12A 1.1477(9) .8165(3) -.2871(6) ?
H12B .9459(9) .8225(3) -.4114(6) ?
H12C .9797(9) .7370(3) -.3090(6) ?
H14A .4574(11) .8630(5) -.5384(6) ?
H14B .3932(11) .7885(5) -.4278(6) ?
H14C .6149(11) .7815(5) -.4971(6) ?

loop_
_geom_bond_atom_site_label_1
_geom_bond_atom_site_label_2
_geom_bond_distance
C2 C1 1.550(5)
C7 C1 1.537(5)
C3 C2 1.574(5)
C4 C3 1.573(4)
S13 C3 1.847(3)
C7 C4 1.552(5)
C8 C7 1.551(5)
O14 S13 1.422(3)
C1' S13 1.852(3)
C5' C1' 1.544(4)
O11' C3' 1.388(5)
C5' C4' 1.530(4)
C6' C5' 1.532(4)
C8' C7' 1.514(6)
O10' C9' 1.194(5)
C14' O13' 1.360(7)
C6 C1 1.562(5)
C10 C1 1.510(5)
O12 C2 1.428(4)
C11 C3 1.525(5)
C5 C4 1.530(5)
C6 C5 1.547(5)
C9 C7 1.537(5)
O15 S13 1.447(3)
C2' C1' 1.534(5)
C3' C2' 1.495(6)
O13' C3' 1.417(5)
C9' C4' 1.506(5)
C7' C6' 1.532(5)
C9' C8' 1.510(5)
C12' O11' 1.419(5)
